data_4317330
loop_
_publ_author_name
'Salvador Eslava'
'Mary McPartlin'
'Richard I. Thomson'
'Jeremy M. Rawson'
'Dominic S. Wright'

_publ_contact_author_address
;
 University of Cambridge
 Department of Chemistry   
 Lensfield Road
 Cambridge
 CB2 1EW
 England   
;
_publ_contact_author_email se296@cam.ac.uk
_publ_contact_author_name 'S. Eslava'
_publ_contact_author_phone 00441223763122
_publ_section_title
;
 Single-Source Materials for Metal-Doped Titanium Oxide: Syntheses,
 Structures, and Properties of a Series of Heterometallic Transition-Metal
 Titanium Oxo Cages
;
_journal_name_full 'Inorganic Chemistry'
_journal_page_first 11532
_journal_page_last 11540
_journal_paper_doi 10.1021/ic101687m
_journal_volume 49
_journal_year 2010
_chemical_formula_moiety 'C38 H95 Cl Co O24 Ti7'
_chemical_formula_sum 'C38 H95 Cl Co O24 Ti7'
_chemical_formula_weight 1365.82
_chemical_name_systematic
; 
 ? 
;
_space_group_IT_number 2
_symmetry_cell_setting triclinic
_symmetry_space_group_name_Hall '-P 1'
_symmetry_space_group_name_H-M 'P -1'
_atom_sites_solution_hydrogens geom
_atom_sites_solution_primary direct
_atom_sites_solution_secondary difmap
_audit_creation_method SHELXL-97
_cell_angle_alpha 77.100(1)
_cell_angle_beta 87.298(1)
_cell_angle_gamma 72.081(1)
_cell_formula_units_Z 2
_cell_length_a 12.0624(1)
_cell_length_b 13.6868(1)
_cell_length_c 20.1758(3)
_cell_measurement_reflns_used 111033
_cell_measurement_temperature 180(2)
_cell_measurement_theta_max 33.14
_cell_measurement_theta_min 1.00
_cell_volume 3088.54(6)
_computing_cell_refinement 'HKL Scalepack (Otwinowski & Minor 1997)'
_computing_data_collection 'Collect (Nonius B.V. 1998)'
_computing_data_reduction
;
 HKL Denzo and Scalepack (Otwinowski & Minor 1997)
;
_computing_publication_material 'SHELXL-97 (Sheldrick 1997)'
_computing_structure_refinement 'SHELXL-97 (Sheldrick 1997)'
_computing_structure_solution 'SIR-92 (Altomare et al. 1994)'
_diffrn_ambient_temperature 180(2)
_diffrn_measured_fraction_theta_full 0.974
_diffrn_measured_fraction_theta_max 0.974
_diffrn_measurement_device_type 'Nonius Kappa CCD'
_diffrn_measurement_method 'Thin slice \w and \f scans'
_diffrn_radiation_source 'fine-focus sealed tube'
_diffrn_radiation_type MoK\a
_diffrn_radiation_wavelength 0.71073
_diffrn_reflns_av_R_equivalents 0.0571
_diffrn_reflns_av_sigmaI/netI 0.0745
_diffrn_reflns_limit_h_max 18
_diffrn_reflns_limit_h_min -18
_diffrn_reflns_limit_k_max 21
_diffrn_reflns_limit_k_min -20
_diffrn_reflns_limit_l_max 31
_diffrn_reflns_limit_l_min -30
_diffrn_reflns_number 80300
_diffrn_reflns_theta_full 33.18
_diffrn_reflns_theta_max 33.18
_diffrn_reflns_theta_min 3.52
_exptl_absorpt_coefficient_mu 1.229
_exptl_absorpt_correction_T_max 0.962
_exptl_absorpt_correction_T_min 0.853
_exptl_absorpt_correction_type multi-scan
_exptl_absorpt_process_details
;
multi-scan from symmetry-related measurements 
 Sortav (Blessing 1995)
;
_exptl_crystal_colour purple-green
_exptl_crystal_density_diffrn 1.469
_exptl_crystal_density_method 'not measured'
_exptl_crystal_description block
_exptl_crystal_F_000 1426
_exptl_crystal_size_max 0.32
_exptl_crystal_size_mid 0.12
_exptl_crystal_size_min 0.05
_refine_diff_density_max 1.042
_refine_diff_density_min -0.553
_refine_diff_density_rms 0.088
_refine_ls_extinction_method none
_refine_ls_goodness_of_fit_ref 1.050
_refine_ls_hydrogen_treatment constr
_refine_ls_matrix_type full
_refine_ls_number_parameters 641
_refine_ls_number_reflns 23022
_refine_ls_number_restraints 19
_refine_ls_restrained_S_all 4.179
_refine_ls_R_factor_all 0.1140
_refine_ls_R_factor_gt 0.0500
_refine_ls_shift/su_max 0.000
_refine_ls_shift/su_mean 0.000
_refine_ls_structure_factor_coef Fsqd
_refine_ls_weighting_details 'calc w=1/[\s^2^(Fo^2^)+(0.0557P)^2^+1.0003P] where P=(Fo^2^+2Fc^2^)/3'
_refine_ls_weighting_scheme calc
_refine_ls_wR_factor_gt 0.1169
_refine_ls_wR_factor_ref 0.1385
_reflns_number_gt 13330
_reflns_number_total 23022
_reflns_threshold_expression >2sigma(I)
_cod_data_source_file ic101687m_si_001_2.cif
_cod_data_source_block 1
_cod_database_code 4317330

loop_
_symmetry_equiv_pos_as_xyz
'x, y, z'
'-x, -y, -z'

loop_
_atom_site_label
_atom_site_type_symbol
_atom_site_fract_x
_atom_site_fract_y
_atom_site_fract_z
_atom_site_U_iso_or_equiv
_atom_site_adp_type
_atom_site_occupancy
_atom_site_symmetry_multiplicity
_atom_site_calc_flag
_atom_site_refinement_flags
_atom_site_disorder_assembly
_atom_site_disorder_group
Co1 Co -0.03646(12) 0.58220(10) 0.20470(7) 0.0312(3) Uani 1 1 d . . .
Ti1 Ti 0.36651(16) 0.01409(14) 0.27032(9) 0.0308(4) Uani 1 1 d . . .
Ti2 Ti 0.08904(15) 0.11605(13) 0.25504(9) 0.0260(4) Uani 1 1 d . . .
Ti3 Ti -0.02857(14) 0.34148(13) 0.28651(9) 0.0254(4) Uani 1 1 d . . .
Ti4 Ti 0.14350(14) 0.45619(13) 0.32980(9) 0.0244(4) Uani 1 1 d . . .
Ti5 Ti 0.22815(14) 0.44121(13) 0.17779(9) 0.0255(4) Uani 1 1 d . . .
Ti6 Ti 0.33608(15) 0.21566(14) 0.14885(9) 0.0288(4) Uani 1 1 d . . .
Ti7 Ti 0.23829(14) 0.24798(12) 0.29364(8) 0.0226(3) Uani 1 1 d . . .
Cl1 Cl -0.1682(3) 0.7373(2) 0.15484(17) 0.0529(8) Uani 1 1 d . . .
O01 O 0.0973(5) 0.2153(5) 0.3184(3) 0.0237(13) Uani 1 1 d . . .
O1 O 0.2375(5) 0.1502(5) 0.2263(3) 0.0247(13) Uani 1 1 d . . .
O2 O 0.1111(5) 0.3972(5) 0.2494(3) 0.0226(12) Uani 1 1 d . . .
O02 O 0.3258(5) 0.3030(5) 0.2198(3) 0.0248(13) Uani 1 1 d . . .
O11 O 0.3850(7) -0.0684(6) 0.2106(4) 0.046(2) Uani 1 1 d . . .
O12 O 0.4751(6) -0.0786(5) 0.3324(4) 0.0407(18) Uani 1 1 d . . .
O13 O 0.2194(6) -0.0136(5) 0.3041(4) 0.0321(15) Uani 1 1 d . . .
O21 O -0.0116(6) 0.0696(5) 0.3152(4) 0.0338(16) Uani 1 1 d . . .
O22 O 0.0612(6) 0.0615(5) 0.1869(4) 0.0343(16) Uani 1 1 d . . .
O23 O -0.0178(6) 0.2623(5) 0.2127(3) 0.0295(14) Uani 1 1 d . . .
O31 O -0.1512(6) 0.3111(6) 0.3274(4) 0.0366(17) Uani 1 1 d . . .
O32 O -0.1205(6) 0.4757(5) 0.2283(4) 0.0318(15) Uani 1 1 d . . .
O33 O 0.0065(5) 0.4057(5) 0.3600(3) 0.0276(14) Uani 1 1 d . . .
O41 O 0.1817(6) 0.4969(5) 0.4023(3) 0.0308(15) Uani 1 1 d . . .
O42 O 0.0258(6) 0.5939(5) 0.2904(4) 0.0306(15) Uani 1 1 d . . .
O43 O 0.2500(6) 0.5000(5) 0.2574(3) 0.0284(14) Uani 1 1 d . . .
O51 O 0.3302(6) 0.4917(6) 0.1281(4) 0.0363(16) Uani 1 1 d . . .
O52 O 0.0903(6) 0.5567(5) 0.1381(3) 0.0316(15) Uani 1 1 d . . .
O53 O 0.2061(6) 0.3513(5) 0.1161(3) 0.0276(14) Uani 1 1 d . . .
O61 O 0.4510(7) 0.2549(7) 0.0992(4) 0.0448(19) Uani 1 1 d . . .
O62 O 0.3005(7) 0.1479(6) 0.0915(4) 0.0379(17) Uani 1 1 d . . .
O63 O 0.4587(6) 0.0978(6) 0.2115(4) 0.0361(16) Uani 1 1 d . . .
O71 O 0.3517(6) 0.1184(5) 0.3373(3) 0.0291(14) Uani 1 1 d . . .
O72 O 0.2500(5) 0.3203(5) 0.3562(3) 0.0258(13) Uani 1 1 d . . .
C11 C 0.4728(13) -0.1103(10) 0.1656(7) 0.061(4) Uani 1 1 d D . .
H11A H 0.5508 -0.1276 0.1868 0.073 Uiso 1 1 calc R . .
H11B H 0.4681 -0.0570 0.1228 0.073 Uiso 1 1 calc R . .
C12 C 0.4568(18) -0.2061(13) 0.1506(10) 0.096(6) Uani 1 1 d D . .
H12A H 0.5170 -0.2339 0.1195 0.144 Uiso 1 1 calc R . .
H12B H 0.3797 -0.1886 0.1294 0.144 Uiso 1 1 calc R . .
H12C H 0.4630 -0.2592 0.1930 0.144 Uiso 1 1 calc R . .
C13 C 0.5496(12) -0.1825(9) 0.3382(6) 0.052(3) Uani 1 1 d D . .
H13A H 0.6088 -0.1837 0.3025 0.062 Uiso 1 1 calc R . .
H13B H 0.5036 -0.2283 0.3314 0.062 Uiso 1 1 calc R . .
C14 C 0.6090(15) -0.2238(13) 0.4065(7) 0.088(6) Uani 1 1 d D . .
H14A H 0.6602 -0.2959 0.4093 0.132 Uiso 1 1 calc R . .
H14B H 0.5505 -0.2236 0.4418 0.132 Uiso 1 1 calc R . .
H14C H 0.6554 -0.1790 0.4130 0.132 Uiso 1 1 calc R . .
C15 C 0.2072(11) -0.1174(8) 0.3198(6) 0.045(3) Uani 1 1 d D . .
H15A H 0.2527 -0.1580 0.2874 0.054 Uiso 1 1 calc R . .
H15B H 0.1243 -0.1120 0.3142 0.054 Uiso 1 1 calc R . .
C16 C 0.2483(14) -0.1756(11) 0.3913(7) 0.066(4) Uani 1 1 d D . .
H16A H 0.2382 -0.2457 0.3999 0.099 Uiso 1 1 calc R . .
H16B H 0.2025 -0.1363 0.4237 0.099 Uiso 1 1 calc R . .
H16C H 0.3308 -0.1826 0.3969 0.099 Uiso 1 1 calc R . .
C21 C -0.0132(10) 0.0537(9) 0.3876(5) 0.041(3) Uani 1 1 d D . .
H21A H -0.0482 0.1223 0.4003 0.049 Uiso 1 1 calc R . .
H21B H 0.0677 0.0240 0.4061 0.049 Uiso 1 1 calc R . .
C22 C -0.0818(14) -0.0194(12) 0.4182(7) 0.068(4) Uani 1 1 d D . .
H22A H -0.0811 -0.0288 0.4678 0.102 Uiso 1 1 calc R . .
H22B H -0.0466 -0.0878 0.4062 0.102 Uiso 1 1 calc R . .
H22C H -0.1623 0.0105 0.4007 0.102 Uiso 1 1 calc R . .
C23 C 0.0138(12) -0.0154(10) 0.1739(7) 0.055(3) Uani 1 1 d D . .
H23A H -0.0456 -0.0250 0.2082 0.066 Uiso 1 1 calc R . .
H23B H 0.0765 -0.0834 0.1791 0.066 Uiso 1 1 calc R . .
C24 C -0.0408(13) 0.0128(11) 0.1046(7) 0.067(4) Uani 1 1 d D . .
H24A H -0.0717 -0.0430 0.0986 0.101 Uiso 1 1 calc R . .
H24B H 0.0179 0.0209 0.0703 0.101 Uiso 1 1 calc R . .
H24C H -0.1043 0.0792 0.0994 0.101 Uiso 1 1 calc R . .
C25 C -0.0805(12) 0.2943(10) 0.1486(7) 0.063(4) Uani 1 1 d D . .
H25A H -0.0951 0.3707 0.1307 0.075 Uiso 1 1 calc R . .
H25B H -0.0329 0.2567 0.1154 0.075 Uiso 1 1 calc R . .
C26 C -0.1914(13) 0.2709(15) 0.1570(11) 0.100(7) Uani 1 1 d D . .
H26A H -0.2331 0.2931 0.1130 0.150 Uiso 1 1 calc R . .
H26B H -0.2388 0.3090 0.1894 0.150 Uiso 1 1 calc R . .
H26C H -0.1767 0.1951 0.1741 0.150 Uiso 1 1 calc R . .
C31 C -0.2486(11) 0.2715(12) 0.3375(7) 0.061(4) Uani 1 1 d D . .
H31A H -0.2253 0.1991 0.3297 0.073 Uiso 1 1 calc R . .
H31B H -0.3117 0.3160 0.3043 0.073 Uiso 1 1 calc R . .
C32 C -0.2917(15) 0.2706(16) 0.4072(8) 0.086(5) Uani 1 1 d D . .
H32A H -0.3584 0.2430 0.4132 0.129 Uiso 1 1 calc R . .
H32B H -0.3160 0.3424 0.4147 0.129 Uiso 1 1 calc R . .
H32C H -0.2295 0.2257 0.4400 0.129 Uiso 1 1 calc R . .
C33 C -0.2457(9) 0.5170(9) 0.2252(7) 0.046(3) Uani 1 1 d D . .
H33A H -0.2792 0.4588 0.2273 0.055 Uiso 1 1 calc R . .
H33B H -0.2708 0.5679 0.1813 0.055 Uiso 1 1 calc R . .
C34 C -0.2911(11) 0.5708(11) 0.2827(8) 0.061(4) Uani 1 1 d D . .
H34A H -0.3763 0.5980 0.2792 0.091 Uiso 1 1 calc R . .
H34B H -0.2591 0.6293 0.2801 0.091 Uiso 1 1 calc R . .
H34C H -0.2674 0.5203 0.3262 0.091 Uiso 1 1 calc R . .
C35 C -0.0470(10) 0.4114(9) 0.4244(6) 0.044(3) Uani 1 1 d D . .
H35A H -0.1310 0.4202 0.4198 0.053 Uiso 1 1 calc R . .
H35B H -0.0395 0.4736 0.4389 0.053 Uiso 1 1 calc R . .
C36 C 0.0079(14) 0.3145(12) 0.4774(7) 0.069(4) Uani 1 1 d D . .
H36A H -0.0307 0.3207 0.5208 0.104 Uiso 1 1 calc R . .
H36B H 0.0908 0.3064 0.4827 0.104 Uiso 1 1 calc R . .
H36C H -0.0005 0.2530 0.4635 0.104 Uiso 1 1 calc R . .
C41 C 0.2542(9) 0.4492(8) 0.4603(5) 0.036(2) Uani 1 1 d D . .
H41A H 0.3042 0.3788 0.4554 0.044 Uiso 1 1 calc R . .
H41B H 0.2053 0.4391 0.5005 0.044 Uiso 1 1 calc R . .
C42 C 0.3303(11) 0.5121(10) 0.4724(7) 0.054(3) Uani 1 1 d D . .
H42A H 0.3791 0.4750 0.5133 0.081 Uiso 1 1 calc R . .
H42B H 0.2814 0.5812 0.4786 0.081 Uiso 1 1 calc R . .
H42C H 0.3801 0.5213 0.4332 0.081 Uiso 1 1 calc R . .
C43 C 0.0285(10) 0.6935(8) 0.2998(7) 0.045(3) Uani 1 1 d D . .
H43A H 0.0481 0.7344 0.2564 0.054 Uiso 1 1 calc R . .
H43B H 0.0901 0.6824 0.3339 0.054 Uiso 1 1 calc R . .
C44 C -0.0853(13) 0.7544(12) 0.3230(9) 0.075(5) Uani 1 1 d . . .
H44A H -0.0810 0.8227 0.3280 0.112 Uiso 1 1 calc R . .
H44B H -0.1035 0.7152 0.3668 0.112 Uiso 1 1 calc R . .
H44C H -0.1465 0.7653 0.2894 0.112 Uiso 1 1 calc R . .
C45 C 0.3436(10) 0.5380(10) 0.2698(6) 0.049(3) Uani 1 1 d D . .
H45A H 0.3182 0.5859 0.3016 0.059 Uiso 1 1 calc R . .
H45B H 0.3649 0.5782 0.2266 0.059 Uiso 1 1 calc R . .
C46 C 0.4461(11) 0.4489(12) 0.2993(8) 0.065(4) Uani 1 1 d D . .
H46A H 0.5092 0.4759 0.3080 0.097 Uiso 1 1 calc R . .
H46B H 0.4723 0.4025 0.2673 0.097 Uiso 1 1 calc R . .
H46C H 0.4249 0.4093 0.3421 0.097 Uiso 1 1 calc R . .
C51 C 0.4157(11) 0.5104(14) 0.0818(7) 0.066(4) Uani 1 1 d D . .
H51A H 0.3885 0.5841 0.0557 0.080 Uiso 1 1 calc R . .
H51B H 0.4267 0.4639 0.0493 0.080 Uiso 1 1 calc R . .
C52 C 0.5276(11) 0.4916(16) 0.1155(8) 0.076(5) Uani 1 1 d D . .
H52A H 0.5844 0.5055 0.0812 0.114 Uiso 1 1 calc R . .
H52B H 0.5557 0.4183 0.1407 0.114 Uiso 1 1 calc R . .
H52C H 0.5176 0.5386 0.1470 0.114 Uiso 1 1 calc R . .
C53 C 0.0905(11) 0.6381(8) 0.0788(6) 0.042(3) Uani 1 1 d D . .
H53A H 0.0116 0.6671 0.0574 0.050 Uiso 1 1 calc R . .
H53B H 0.1451 0.6073 0.0454 0.050 Uiso 1 1 calc R . .
C54 C 0.1259(13) 0.7256(9) 0.0962(7) 0.059(4) Uani 1 1 d D . .
H54A H 0.1249 0.7793 0.0547 0.088 Uiso 1 1 calc R . .
H54B H 0.2047 0.6975 0.1165 0.088 Uiso 1 1 calc R . .
H54C H 0.0713 0.7572 0.1286 0.088 Uiso 1 1 calc R . .
C55 C 0.1406(9) 0.3809(8) 0.0535(5) 0.036(2) Uani 1 1 d D . .
H55A H 0.0724 0.4431 0.0549 0.044 Uiso 1 1 calc R . .
H55B H 0.1112 0.3226 0.0490 0.044 Uiso 1 1 calc R . .
C56 C 0.2107(11) 0.4065(10) -0.0077(5) 0.046(3) Uani 1 1 d D . .
H56A H 0.1617 0.4261 -0.0489 0.070 Uiso 1 1 calc R . .
H56B H 0.2775 0.3448 -0.0100 0.070 Uiso 1 1 calc R . .
H56C H 0.2385 0.4653 -0.0041 0.070 Uiso 1 1 calc R . .
C61 C 0.5067(13) 0.225(2) 0.0405(10) 0.102(7) Uani 1 1 d D . .
H61A H 0.4873 0.1620 0.0344 0.122 Uiso 1 1 calc R . .
H61B H 0.4743 0.2822 0.0005 0.122 Uiso 1 1 calc R . .
C62 C 0.6305(13) 0.2010(17) 0.0414(10) 0.099(7) Uani 1 1 d D . .
H62A H 0.6613 0.1811 -0.0011 0.148 Uiso 1 1 calc R . .
H62B H 0.6641 0.1426 0.0799 0.148 Uiso 1 1 calc R . .
H62C H 0.6511 0.2631 0.0460 0.148 Uiso 1 1 calc R . .
C63 C 0.2405(12) 0.0937(11) 0.0623(7) 0.055(3) Uani 1 1 d D . .
H63A H 0.1586 0.1379 0.0521 0.066 Uiso 1 1 calc R . .
H63B H 0.2403 0.0280 0.0950 0.066 Uiso 1 1 calc R . .
C64 C 0.2973(16) 0.0678(13) -0.0018(7) 0.082(5) Uani 1 1 d D . .
H64A H 0.2546 0.0303 -0.0215 0.123 Uiso 1 1 calc R . .
H64B H 0.3780 0.0231 0.0085 0.123 Uiso 1 1 calc R . .
H64C H 0.2966 0.1329 -0.0343 0.123 Uiso 1 1 calc R . .
C65 C 0.5620(11) 0.1206(11) 0.2353(7) 0.061(4) Uani 1 1 d D . .
H65A H 0.5754 0.1815 0.2027 0.074 Uiso 1 1 calc R . .
H65B H 0.5457 0.1397 0.2801 0.074 Uiso 1 1 calc R . .
C66 C 0.6677(12) 0.0296(13) 0.2413(12) 0.098(7) Uani 1 1 d D . .
H66A H 0.7332 0.0470 0.2573 0.147 Uiso 1 1 calc R . .
H66B H 0.6853 0.0117 0.1968 0.147 Uiso 1 1 calc R . .
H66C H 0.6549 -0.0307 0.2738 0.147 Uiso 1 1 calc R . .
C71 C 0.4038(9) 0.0961(9) 0.4034(5) 0.039(2) Uani 1 1 d D . .
H71A H 0.4163 0.1607 0.4117 0.046 Uiso 1 1 calc R . .
H71B H 0.4807 0.0419 0.4055 0.046 Uiso 1 1 calc R . .
C72 C 0.3285(12) 0.0581(12) 0.4573(6) 0.060(4) Uani 1 1 d D . .
H72A H 0.3660 0.0434 0.5020 0.091 Uiso 1 1 calc R . .
H72B H 0.3172 -0.0064 0.4495 0.091 Uiso 1 1 calc R . .
H72C H 0.2528 0.1122 0.4557 0.091 Uiso 1 1 calc R . .

loop_
_atom_site_aniso_label
_atom_site_aniso_U_11
_atom_site_aniso_U_22
_atom_site_aniso_U_33
_atom_site_aniso_U_23
_atom_site_aniso_U_13
_atom_site_aniso_U_12
Co1 0.0311(7) 0.0263(7) 0.0342(8) -0.0064(5) -0.0064(5) -0.0051(5)
Ti1 0.0333(9) 0.0246(9) 0.0273(9) -0.0056(7) -0.0017(7) 0.0021(7)
Ti2 0.0306(9) 0.0217(8) 0.0264(8) -0.0072(6) 0.0006(6) -0.0077(7)
Ti3 0.0218(8) 0.0238(8) 0.0319(9) -0.0096(7) 0.0023(6) -0.0066(6)
Ti4 0.0256(8) 0.0231(8) 0.0250(8) -0.0070(6) -0.0010(6) -0.0068(6)
Ti5 0.0271(8) 0.0251(8) 0.0239(8) -0.0027(6) 0.0001(6) -0.0093(7)
Ti6 0.0289(9) 0.0295(9) 0.0235(8) -0.0060(7) 0.0038(6) -0.0027(7)
Ti7 0.0226(8) 0.0221(8) 0.0217(8) -0.0048(6) 0.0004(6) -0.0047(6)
Cl1 0.0514(17) 0.0341(15) 0.060(2) -0.0034(13) -0.0169(14) 0.0043(12)
O01 0.026(3) 0.021(3) 0.025(3) -0.006(2) 0.003(2) -0.007(2)
O1 0.025(3) 0.022(3) 0.024(3) -0.005(2) 0.000(2) -0.003(3)
O2 0.022(3) 0.022(3) 0.024(3) -0.006(2) 0.000(2) -0.006(2)
O02 0.021(3) 0.026(3) 0.024(3) -0.004(3) 0.001(2) -0.005(3)
O11 0.057(5) 0.036(4) 0.038(4) -0.017(3) 0.001(4) 0.003(4)
O12 0.042(4) 0.027(4) 0.040(4) -0.005(3) -0.007(3) 0.007(3)
O13 0.041(4) 0.020(3) 0.032(4) -0.002(3) -0.001(3) -0.007(3)
O21 0.040(4) 0.032(4) 0.034(4) -0.009(3) 0.006(3) -0.018(3)
O22 0.043(4) 0.030(4) 0.033(4) -0.013(3) -0.002(3) -0.012(3)
O23 0.031(3) 0.025(3) 0.031(4) -0.008(3) -0.006(3) -0.004(3)
O31 0.025(3) 0.039(4) 0.050(5) -0.016(3) 0.009(3) -0.013(3)
O32 0.023(3) 0.025(3) 0.046(4) -0.012(3) -0.004(3) -0.002(3)
O33 0.028(3) 0.027(3) 0.029(3) -0.012(3) 0.007(3) -0.008(3)
O41 0.035(4) 0.029(4) 0.029(4) -0.010(3) -0.005(3) -0.007(3)
O42 0.034(4) 0.021(3) 0.035(4) -0.009(3) -0.005(3) -0.004(3)
O43 0.030(3) 0.032(4) 0.028(3) -0.006(3) 0.000(3) -0.016(3)
O51 0.041(4) 0.041(4) 0.030(4) -0.002(3) 0.005(3) -0.021(3)
O52 0.038(4) 0.024(3) 0.029(4) 0.000(3) -0.005(3) -0.007(3)
O53 0.030(3) 0.028(3) 0.023(3) -0.004(3) -0.002(3) -0.007(3)
O61 0.037(4) 0.060(5) 0.034(4) -0.009(4) 0.014(3) -0.013(4)
O62 0.047(4) 0.036(4) 0.029(4) -0.013(3) 0.003(3) -0.006(3)
O63 0.028(4) 0.039(4) 0.032(4) -0.007(3) 0.002(3) 0.002(3)
O71 0.030(3) 0.027(3) 0.024(3) -0.005(3) -0.005(3) 0.000(3)
O72 0.028(3) 0.024(3) 0.023(3) -0.007(3) -0.003(2) -0.005(3)
C11 0.072(9) 0.056(8) 0.040(7) -0.019(6) 0.004(6) 0.007(7)
C12 0.136(17) 0.068(11) 0.080(13) -0.048(10) 0.011(11) -0.004(11)
C13 0.059(8) 0.032(6) 0.047(7) -0.006(5) -0.008(6) 0.010(5)
C14 0.098(13) 0.068(10) 0.055(9) -0.003(8) -0.031(9) 0.034(9)
C15 0.062(8) 0.023(5) 0.049(7) -0.003(5) -0.002(6) -0.013(5)
C16 0.076(10) 0.043(8) 0.067(10) 0.018(7) -0.011(8) -0.020(7)
C21 0.054(7) 0.042(6) 0.032(6) -0.009(5) 0.009(5) -0.025(5)
C22 0.106(12) 0.072(10) 0.048(8) -0.012(7) 0.022(8) -0.062(10)
C23 0.070(9) 0.042(7) 0.061(9) -0.020(6) -0.014(7) -0.021(6)
C24 0.072(10) 0.058(9) 0.077(10) -0.032(8) -0.028(8) -0.012(7)
C25 0.072(9) 0.040(7) 0.068(9) -0.022(6) -0.030(7) 0.007(6)
C26 0.063(11) 0.099(14) 0.146(19) -0.071(14) -0.028(11) -0.001(10)
C31 0.040(7) 0.070(9) 0.078(10) -0.015(8) 0.012(7) -0.026(7)
C32 0.068(11) 0.115(15) 0.084(13) -0.029(11) 0.030(9) -0.041(10)
C33 0.024(5) 0.036(6) 0.077(9) -0.016(6) -0.011(5) -0.003(4)
C34 0.034(6) 0.047(7) 0.100(12) -0.028(8) 0.012(7) -0.005(5)
C35 0.043(6) 0.060(8) 0.041(6) -0.027(6) 0.017(5) -0.024(6)
C36 0.085(11) 0.098(12) 0.033(7) -0.001(7) 0.003(7) -0.049(10)
C41 0.042(6) 0.036(6) 0.030(5) -0.011(4) -0.005(4) -0.007(5)
C42 0.059(8) 0.062(8) 0.049(8) -0.014(6) -0.015(6) -0.025(7)
C43 0.051(7) 0.028(5) 0.058(8) -0.014(5) -0.011(6) -0.011(5)
C44 0.069(10) 0.057(9) 0.095(12) -0.048(9) -0.020(9) 0.012(7)
C45 0.047(7) 0.074(9) 0.043(7) -0.021(6) 0.008(5) -0.038(7)
C46 0.050(8) 0.091(11) 0.062(9) -0.015(8) -0.007(7) -0.033(8)
C51 0.061(9) 0.101(12) 0.046(8) -0.002(8) 0.014(6) -0.049(9)
C52 0.042(7) 0.139(16) 0.056(9) -0.029(10) 0.016(6) -0.038(9)
C53 0.055(7) 0.030(5) 0.033(6) 0.003(4) -0.005(5) -0.008(5)
C54 0.077(10) 0.032(6) 0.066(9) 0.000(6) 0.003(7) -0.021(6)
C55 0.043(6) 0.034(5) 0.031(5) -0.006(4) -0.010(4) -0.010(5)
C56 0.061(8) 0.048(7) 0.026(5) -0.004(5) -0.002(5) -0.012(6)
C61 0.070(11) 0.18(2) 0.080(13) -0.069(14) 0.046(10) -0.051(13)
C62 0.060(10) 0.137(18) 0.096(15) -0.062(13) 0.021(10) -0.003(11)
C63 0.059(8) 0.051(8) 0.060(9) -0.025(7) -0.004(6) -0.013(6)
C64 0.131(15) 0.064(10) 0.045(8) -0.025(7) -0.013(9) -0.008(10)
C65 0.042(7) 0.078(10) 0.052(8) 0.000(7) 0.002(6) -0.011(7)
C66 0.042(8) 0.085(12) 0.144(19) 0.011(12) -0.005(10) -0.012(8)
C71 0.042(6) 0.036(6) 0.031(5) -0.007(4) -0.012(4) 0.000(5)
C72 0.076(10) 0.071(9) 0.028(6) -0.002(6) -0.005(6) -0.020(8)

loop_
_atom_type_symbol
_atom_type_description
_atom_type_scat_dispersion_real
_atom_type_scat_dispersion_imag
_atom_type_scat_source
C C 0.0033 0.0016 'International Tables Vol C Tables 4.2.6.8 and 6.1.1.4'
H H 0.0000 0.0000 'International Tables Vol C Tables 4.2.6.8 and 6.1.1.4'
O O 0.0106 0.0060 'International Tables Vol C Tables 4.2.6.8 and 6.1.1.4'
Co Co 0.3494 0.9721 'International Tables Vol C Tables 4.2.6.8 and 6.1.1.4'
Ti Ti 0.2776 0.4457 'International Tables Vol C Tables 4.2.6.8 and 6.1.1.4'
Cl Cl 0.1484 0.1585 'International Tables Vol C Tables 4.2.6.8 and 6.1.1.4'

loop_
_geom_angle_atom_site_label_1
_geom_angle_atom_site_label_2
_geom_angle_atom_site_label_3
_geom_angle
_geom_angle_site_symmetry_1
_geom_angle_site_symmetry_3
_geom_angle_publ_flag
O42 Co1 O32 107.4(3) . . ?
O42 Co1 O52 110.0(3) . . ?
O32 Co1 O52 116.5(3) . . ?
O42 Co1 Cl1 110.4(2) . . ?
O32 Co1 Cl1 107.4(2) . . ?
O52 Co1 Cl1 105.2(2) . . ?
O11 Ti1 O12 96.4(4) . . ?
O11 Ti1 O13 92.6(4) . . ?
O12 Ti1 O13 103.0(3) . . ?
O11 Ti1 O63 90.1(4) . . ?
O12 Ti1 O63 102.8(3) . . ?
O13 Ti1 O63 153.6(3) . . ?
O11 Ti1 O1 104.2(3) . . ?
O12 Ti1 O1 159.4(3) . . ?
O13 Ti1 O1 76.0(3) . . ?
O63 Ti1 O1 77.9(3) . . ?
O11 Ti1 O71 176.0(4) . . ?
O12 Ti1 O71 84.4(3) . . ?
O13 Ti1 O71 91.0(3) . . ?
O63 Ti1 O71 85.9(3) . . ?
O1 Ti1 O71 75.1(2) . . ?
O11 Ti1 Ti6 90.6(3) . . ?
O12 Ti1 Ti6 140.7(3) . . ?
O13 Ti1 Ti6 115.3(2) . . ?
O63 Ti1 Ti6 38.41(19) . . ?
O1 Ti1 Ti6 41.07(18) . . ?
O71 Ti1 Ti6 86.40(18) . . ?
O11 Ti1 Ti2 98.0(3) . . ?
O12 Ti1 Ti2 139.1(3) . . ?
O13 Ti1 Ti2 38.42(19) . . ?
O63 Ti1 Ti2 115.2(2) . . ?
O1 Ti1 Ti2 37.70(18) . . ?
O71 Ti1 Ti2 83.80(18) . . ?
Ti6 Ti1 Ti2 77.16(6) . . ?
O11 Ti1 Ti7 143.7(3) . . ?
O12 Ti1 Ti7 119.6(2) . . ?
O13 Ti1 Ti7 84.2(2) . . ?
O63 Ti1 Ti7 78.2(2) . . ?
O1 Ti1 Ti7 39.93(18) . . ?
O71 Ti1 Ti7 35.23(17) . . ?
Ti6 Ti1 Ti7 59.18(5) . . ?
Ti2 Ti1 Ti7 58.46(5) . . ?
O22 Ti2 O21 96.8(3) . . ?
O22 Ti2 O1 102.3(3) . . ?
O21 Ti2 O1 155.6(3) . . ?
O22 Ti2 O23 92.7(3) . . ?
O21 Ti2 O23 99.3(3) . . ?
O1 Ti2 O23 94.8(3) . . ?
O22 Ti2 O13 97.5(3) . . ?
O21 Ti2 O13 87.1(3) . . ?
O1 Ti2 O13 75.6(3) . . ?
O23 Ti2 O13 167.2(3) . . ?
O22 Ti2 O01 165.4(3) . . ?
O21 Ti2 O01 87.6(3) . . ?
O1 Ti2 O01 77.7(2) . . ?
O23 Ti2 O01 72.9(2) . . ?
O13 Ti2 O01 96.6(3) . . ?
O22 Ti2 Ti7 141.9(2) . . ?
O21 Ti2 Ti7 121.2(2) . . ?
O1 Ti2 Ti7 41.56(18) . . ?
O23 Ti2 Ti7 81.87(19) . . ?
O13 Ti2 Ti7 85.4(2) . . ?
O01 Ti2 Ti7 36.12(17) . . ?
O22 Ti2 Ti3 130.1(2) . . ?
O21 Ti2 Ti3 87.2(2) . . ?
O1 Ti2 Ti3 91.89(18) . . ?
O23 Ti2 Ti3 38.09(19) . . ?
O13 Ti2 Ti3 132.4(2) . . ?
O01 Ti2 Ti3 35.94(17) . . ?
Ti7 Ti2 Ti3 58.31(5) . . ?
O22 Ti2 Ti1 99.8(2) . . ?
O21 Ti2 Ti1 122.9(2) . . ?
O1 Ti2 Ti1 38.94(17) . . ?
O23 Ti2 Ti1 133.6(2) . . ?
O13 Ti2 Ti1 36.8(2) . . ?
O01 Ti2 Ti1 89.28(17) . . ?
Ti7 Ti2 Ti1 61.13(5) . . ?
Ti3 Ti2 Ti1 119.36(7) . . ?
O31 Ti3 O01 103.0(3) . . ?
O31 Ti3 O32 94.9(3) . . ?
O01 Ti3 O32 160.4(3) . . ?
O31 Ti3 O33 94.6(3) . . ?
O01 Ti3 O33 91.0(3) . . ?
O32 Ti3 O33 95.5(3) . . ?
O31 Ti3 O23 97.2(3) . . ?
O01 Ti3 O23 77.2(3) . . ?
O32 Ti3 O23 92.9(3) . . ?
O33 Ti3 O23 164.9(3) . . ?
O31 Ti3 O2 169.6(3) . . ?
O01 Ti3 O2 81.2(2) . . ?
O32 Ti3 O2 82.5(3) . . ?
O33 Ti3 O2 75.8(3) . . ?
O23 Ti3 O2 93.0(3) . . ?
O31 Ti3 Ti7 138.3(3) . . ?
O01 Ti3 Ti7 36.38(18) . . ?
O32 Ti3 Ti7 126.7(2) . . ?
O33 Ti3 Ti7 80.80(19) . . ?
O23 Ti3 Ti7 84.12(19) . . ?
O2 Ti3 Ti7 44.87(16) . . ?
O31 Ti3 Ti2 95.4(2) . . ?
O01 Ti3 Ti2 39.66(19) . . ?
O32 Ti3 Ti2 131.5(2) . . ?
O33 Ti3 Ti2 130.6(2) . . ?
O23 Ti3 Ti2 38.79(18) . . ?
O2 Ti3 Ti2 93.84(17) . . ?
Ti7 Ti3 Ti2 60.42(5) . . ?
O31 Ti3 Ti4 131.2(3) . . ?
O01 Ti3 Ti4 84.01(19) . . ?
O32 Ti3 Ti4 90.2(2) . . ?
O33 Ti3 Ti4 36.60(18) . . ?
O23 Ti3 Ti4 131.1(2) . . ?
O2 Ti3 Ti4 39.19(17) . . ?
Ti7 Ti3 Ti4 56.28(5) . . ?
Ti2 Ti3 Ti4 116.66(6) . . ?
O41 Ti4 O72 92.5(3) . . ?
O41 Ti4 O42 95.4(3) . . ?
O72 Ti4 O42 172.1(3) . . ?
O41 Ti4 O33 104.2(3) . . ?
O72 Ti4 O33 92.7(3) . . ?
O42 Ti4 O33 85.6(3) . . ?
O41 Ti4 O43 103.3(3) . . ?
O72 Ti4 O43 91.8(3) . . ?
O42 Ti4 O43 86.0(3) . . ?
O33 Ti4 O43 151.8(3) . . ?
O41 Ti4 O2 175.0(3) . . ?
O72 Ti4 O2 82.5(3) . . ?
O42 Ti4 O2 89.6(3) . . ?
O33 Ti4 O2 76.6(3) . . ?
O43 Ti4 O2 76.5(3) . . ?
O41 Ti4 Ti7 128.0(2) . . ?
O72 Ti4 Ti7 35.52(19) . . ?
O42 Ti4 Ti7 136.6(2) . . ?
O33 Ti4 Ti7 83.68(19) . . ?
O43 Ti4 Ti7 84.0(2) . . ?
O2 Ti4 Ti7 46.98(17) . . ?
O41 Ti4 Ti3 140.5(2) . . ?
O72 Ti4 Ti3 85.95(19) . . ?
O42 Ti4 Ti3 88.1(2) . . ?
O33 Ti4 Ti3 36.73(19) . . ?
O43 Ti4 Ti3 116.14(19) . . ?
O2 Ti4 Ti3 39.86(17) . . ?
Ti7 Ti4 Ti3 59.49(5) . . ?
O41 Ti4 Ti5 139.8(2) . . ?
O72 Ti4 Ti5 85.5(2) . . ?
O42 Ti4 Ti5 88.3(2) . . ?
O33 Ti4 Ti5 116.0(2) . . ?
O43 Ti4 Ti5 36.89(19) . . ?
O2 Ti4 Ti5 39.67(17) . . ?
Ti7 Ti4 Ti5 59.77(5) . . ?
Ti3 Ti4 Ti5 79.45(6) . . ?
O51 Ti5 O02 100.7(3) . . ?
O51 Ti5 O52 95.9(3) . . ?
O02 Ti5 O52 160.8(3) . . ?
O51 Ti5 O43 93.5(3) . . ?
O02 Ti5 O43 92.1(3) . . ?
O52 Ti5 O43 96.5(3) . . ?
O51 Ti5 O53 97.0(3) . . ?
O02 Ti5 O53 76.8(3) . . ?
O52 Ti5 O53 91.7(3) . . ?
O43 Ti5 O53 165.9(3) . . ?
O51 Ti5 O2 169.5(3) . . ?
O02 Ti5 O2 81.4(2) . . ?
O52 Ti5 O2 84.1(3) . . ?
O43 Ti5 O2 76.0(3) . . ?
O53 Ti5 O2 93.5(3) . . ?
O51 Ti5 Ti7 136.1(3) . . ?
O02 Ti5 Ti7 36.89(19) . . ?
O52 Ti5 Ti7 128.0(2) . . ?
O43 Ti5 Ti7 80.90(19) . . ?
O53 Ti5 Ti7 85.01(19) . . ?
O2 Ti5 Ti7 44.56(16) . . ?
O51 Ti5 Ti6 93.5(3) . . ?
O02 Ti5 Ti6 38.93(19) . . ?
O52 Ti5 Ti6 130.8(2) . . ?
O43 Ti5 Ti6 130.9(2) . . ?
O53 Ti5 Ti6 39.20(18) . . ?
O2 Ti5 Ti6 94.47(17) . . ?
Ti7 Ti5 Ti6 61.25(5) . . ?
O51 Ti5 Ti4 130.5(3) . . ?
O02 Ti5 Ti4 84.89(19) . . ?
O52 Ti5 Ti4 91.7(2) . . ?
O43 Ti5 Ti4 36.95(19) . . ?
O53 Ti5 Ti4 131.7(2) . . ?
O2 Ti5 Ti4 39.09(17) . . ?
Ti7 Ti5 Ti4 56.10(5) . . ?
Ti6 Ti5 Ti4 117.30(7) . . ?
O62 Ti6 O61 96.9(4) . . ?
O62 Ti6 O53 95.2(3) . . ?
O61 Ti6 O53 96.9(3) . . ?
O62 Ti6 O02 163.1(3) . . ?
O61 Ti6 O02 97.3(3) . . ?
O53 Ti6 O02 74.0(2) . . ?
O62 Ti6 O63 102.1(3) . . ?
O61 Ti6 O63 90.1(3) . . ?
O53 Ti6 O63 160.4(3) . . ?
O02 Ti6 O63 87.0(3) . . ?
O62 Ti6 O1 91.0(3) . . ?
O61 Ti6 O1 165.0(3) . . ?
O53 Ti6 O1 95.0(3) . . ?
O02 Ti6 O1 77.3(2) . . ?
O63 Ti6 O1 75.8(3) . . ?
O62 Ti6 Ti5 134.1(2) . . ?
O61 Ti6 Ti5 91.5(3) . . ?
O53 Ti6 Ti5 38.93(19) . . ?
O02 Ti6 Ti5 36.36(17) . . ?
O63 Ti6 Ti5 123.0(2) . . ?
O1 Ti6 Ti5 92.09(17) . . ?
O62 Ti6 Ti7 131.3(3) . . ?
O61 Ti6 Ti7 131.7(3) . . ?
O53 Ti6 Ti7 82.66(19) . . ?
O02 Ti6 Ti7 35.91(18) . . ?
O63 Ti6 Ti7 79.1(2) . . ?
O1 Ti6 Ti7 41.37(17) . . ?
Ti5 Ti6 Ti7 58.66(5) . . ?
O62 Ti6 Ti1 90.4(3) . . ?
O61 Ti6 Ti1 127.0(3) . . ?
O53 Ti6 Ti1 134.7(2) . . ?
O02 Ti6 Ti1 88.34(18) . . ?
O63 Ti6 Ti1 37.4(2) . . ?
O1 Ti6 Ti1 39.82(16) . . ?
Ti5 Ti6 Ti1 119.45(7) . . ?
Ti7 Ti6 Ti1 60.96(5) . . ?
O72 Ti7 O01 101.8(3) . . ?
O72 Ti7 O71 95.4(3) . . ?
O01 Ti7 O71 100.6(3) . . ?
O72 Ti7 O02 101.6(3) . . ?
O01 Ti7 O02 145.5(3) . . ?
O71 Ti7 O02 102.0(3) . . ?
O72 Ti7 O1 174.2(3) . . ?
O01 Ti7 O1 79.5(3) . . ?
O71 Ti7 O1 78.8(3) . . ?
O02 Ti7 O1 79.8(3) . . ?
O72 Ti7 O2 81.5(3) . . ?
O01 Ti7 O2 79.6(2) . . ?
O71 Ti7 O2 176.9(3) . . ?
O02 Ti7 O2 79.1(2) . . ?
O1 Ti7 O2 104.3(2) . . ?
O72 Ti7 Ti4 37.32(19) . . ?
O01 Ti7 Ti4 91.44(19) . . ?
O71 Ti7 Ti4 132.7(2) . . ?
O02 Ti7 Ti4 91.97(19) . . ?
O1 Ti7 Ti4 148.49(17) . . ?
O2 Ti7 Ti4 44.17(16) . . ?
O72 Ti7 Ti3 91.6(2) . . ?
O01 Ti7 Ti3 36.68(18) . . ?
O71 Ti7 Ti3 137.1(2) . . ?
O02 Ti7 Ti3 117.89(19) . . ?
O1 Ti7 Ti3 92.69(17) . . ?
O2 Ti7 Ti3 43.00(16) . . ?
Ti4 Ti7 Ti3 64.24(5) . . ?
O72 Ti7 Ti5 90.7(2) . . ?
O01 Ti7 Ti5 118.37(19) . . ?
O71 Ti7 Ti5 138.3(2) . . ?
O02 Ti7 Ti5 36.62(18) . . ?
O1 Ti7 Ti5 93.64(18) . . ?
O2 Ti7 Ti5 42.61(16) . . ?
Ti4 Ti7 Ti5 64.13(6) . . ?
Ti3 Ti7 Ti5 83.65(6) . . ?
O72 Ti7 Ti2 141.6(2) . . ?
O01 Ti7 Ti2 40.21(19) . . ?
O71 Ti7 Ti2 89.0(2) . . ?
O02 Ti7 Ti2 114.8(2) . . ?
O1 Ti7 Ti2 39.28(17) . . ?
O2 Ti7 Ti2 93.13(16) . . ?
Ti4 Ti7 Ti2 125.46(7) . . ?
Ti3 Ti7 Ti2 61.27(5) . . ?
Ti5 Ti7 Ti2 110.81(6) . . ?
O72 Ti7 Ti6 139.4(2) . . ?
O01 Ti7 Ti6 116.5(2) . . ?
O71 Ti7 Ti6 90.7(2) . . ?
O02 Ti7 Ti6 38.14(19) . . ?
O1 Ti7 Ti6 41.69(17) . . ?
O2 Ti7 Ti6 91.96(17) . . ?
Ti4 Ti7 Ti6 124.16(7) . . ?
Ti3 Ti7 Ti6 110.58(7) . . ?
Ti5 Ti7 Ti6 60.09(5) . . ?
Ti2 Ti7 Ti6 78.42(6) . . ?
O72 Ti7 Ti1 135.2(2) . . ?
O01 Ti7 Ti1 91.92(19) . . ?
O71 Ti7 Ti1 39.8(2) . . ?
O02 Ti7 Ti1 89.11(19) . . ?
O1 Ti7 Ti1 39.03(16) . . ?
O2 Ti7 Ti1 143.28(17) . . ?
Ti4 Ti7 Ti1 172.42(7) . . ?
Ti3 Ti7 Ti1 121.61(7) . . ?
Ti5 Ti7 Ti1 119.78(7) . . ?
Ti2 Ti7 Ti1 60.42(5) . . ?
Ti6 Ti7 Ti1 59.86(5) . . ?
Ti7 O01 Ti3 106.9(3) . . ?
Ti7 O01 Ti2 103.7(3) . . ?
Ti3 O01 Ti2 104.4(3) . . ?
Ti2 O1 Ti1 103.4(3) . . ?
Ti2 O1 Ti7 99.2(3) . . ?
Ti1 O1 Ti7 101.0(3) . . ?
Ti2 O1 Ti6 149.2(3) . . ?
Ti1 O1 Ti6 99.1(3) . . ?
Ti7 O1 Ti6 96.9(3) . . ?
Ti4 O2 Ti5 101.2(3) . . ?
Ti4 O2 Ti3 100.9(3) . . ?
Ti5 O2 Ti3 157.4(3) . . ?
Ti4 O2 Ti7 88.8(2) . . ?
Ti5 O2 Ti7 92.8(2) . . ?
Ti3 O2 Ti7 92.1(2) . . ?
Ti5 O02 Ti7 106.5(3) . . ?
Ti5 O02 Ti6 104.7(3) . . ?
Ti7 O02 Ti6 106.0(3) . . ?
C11 O11 Ti1 137.4(8) . . ?
C13 O12 Ti1 135.5(7) . . ?
C15 O13 Ti1 122.5(7) . . ?
C15 O13 Ti2 122.1(6) . . ?
Ti1 O13 Ti2 104.8(3) . . ?
C21 O21 Ti2 129.8(6) . . ?
C23 O22 Ti2 141.3(8) . . ?
C25 O23 Ti3 129.5(7) . . ?
C25 O23 Ti2 127.0(7) . . ?
Ti3 O23 Ti2 103.1(3) . . ?
C31 O31 Ti3 158.1(8) . . ?
C33 O32 Ti3 125.6(7) . . ?
C33 O32 Co1 115.5(6) . . ?
Ti3 O32 Co1 113.8(3) . . ?
C35 O33 Ti4 123.9(6) . . ?
C35 O33 Ti3 129.4(6) . . ?
Ti4 O33 Ti3 106.7(3) . . ?
C41 O41 Ti4 136.3(6) . . ?
C43 O42 Co1 120.4(6) . . ?
C43 O42 Ti4 124.7(6) . . ?
Co1 O42 Ti4 108.0(3) . . ?
C45 O43 Ti5 127.7(7) . . ?
C45 O43 Ti4 123.9(7) . . ?
Ti5 O43 Ti4 106.2(3) . . ?
C51 O51 Ti5 166.0(9) . . ?
C53 O52 Ti5 124.9(7) . . ?
C53 O52 Co1 119.7(6) . . ?
Ti5 O52 Co1 112.0(3) . . ?
C55 O53 Ti5 129.8(6) . . ?
C55 O53 Ti6 126.2(6) . . ?
Ti5 O53 Ti6 101.9(3) . . ?
C61 O61 Ti6 130.7(10) . . ?
C63 O62 Ti6 159.9(8) . . ?
C65 O63 Ti1 124.9(7) . . ?
C65 O63 Ti6 119.2(7) . . ?
Ti1 O63 Ti6 104.1(3) . . ?
C71 O71 Ti7 126.2(6) . . ?
C71 O71 Ti1 128.6(6) . . ?
Ti7 O71 Ti1 104.9(3) . . ?
Ti7 O72 Ti4 107.2(3) . . ?
O11 C11 C12 110.1(13) . . ?
O11 C11 H11A 109.6 . . ?
C12 C11 H11A 109.6 . . ?
O11 C11 H11B 109.6 . . ?
C12 C11 H11B 109.6 . . ?
H11A C11 H11B 108.2 . . ?
C11 C12 H12A 109.5 . . ?
C11 C12 H12B 109.5 . . ?
H12A C12 H12B 109.5 . . ?
C11 C12 H12C 109.5 . . ?
H12A C12 H12C 109.5 . . ?
H12B C12 H12C 109.5 . . ?
O12 C13 C14 110.9(11) . . ?
O12 C13 H13A 109.5 . . ?
C14 C13 H13A 109.5 . . ?
O12 C13 H13B 109.5 . . ?
C14 C13 H13B 109.5 . . ?
H13A C13 H13B 108.0 . . ?
C13 C14 H14A 109.5 . . ?
C13 C14 H14B 109.5 . . ?
H14A C14 H14B 109.5 . . ?
C13 C14 H14C 109.5 . . ?
H14A C14 H14C 109.5 . . ?
H14B C14 H14C 109.5 . . ?
O13 C15 C16 112.2(10) . . ?
O13 C15 H15A 109.2 . . ?
C16 C15 H15A 109.2 . . ?
O13 C15 H15B 109.2 . . ?
C16 C15 H15B 109.2 . . ?
H15A C15 H15B 107.9 . . ?
C15 C16 H16A 109.5 . . ?
C15 C16 H16B 109.5 . . ?
H16A C16 H16B 109.5 . . ?
C15 C16 H16C 109.5 . . ?
H16A C16 H16C 109.5 . . ?
H16B C16 H16C 109.5 . . ?
O21 C21 C22 111.5(9) . . ?
O21 C21 H21A 109.3 . . ?
C22 C21 H21A 109.3 . . ?
O21 C21 H21B 109.3 . . ?
C22 C21 H21B 109.3 . . ?
H21A C21 H21B 108.0 . . ?
C21 C22 H22A 109.5 . . ?
C21 C22 H22B 109.5 . . ?
H22A C22 H22B 109.5 . . ?
C21 C22 H22C 109.5 . . ?
H22A C22 H22C 109.5 . . ?
H22B C22 H22C 109.5 . . ?
O22 C23 C24 113.1(11) . . ?
O22 C23 H23A 109.0 . . ?
C24 C23 H23A 109.0 . . ?
O22 C23 H23B 109.0 . . ?
C24 C23 H23B 109.0 . . ?
H23A C23 H23B 107.8 . . ?
C23 C24 H24A 109.5 . . ?
C23 C24 H24B 109.5 . . ?
H24A C24 H24B 109.5 . . ?
C23 C24 H24C 109.5 . . ?
H24A C24 H24C 109.5 . . ?
H24B C24 H24C 109.5 . . ?
C26 C25 O23 110.4(13) . . ?
C26 C25 H25A 109.6 . . ?
O23 C25 H25A 109.6 . . ?
C26 C25 H25B 109.6 . . ?
O23 C25 H25B 109.6 . . ?
H25A C25 H25B 108.1 . . ?
C25 C26 H26A 109.5 . . ?
C25 C26 H26B 109.5 . . ?
H26A C26 H26B 109.5 . . ?
C25 C26 H26C 109.5 . . ?
H26A C26 H26C 109.5 . . ?
H26B C26 H26C 109.5 . . ?
O31 C31 C32 110.6(12) . . ?
O31 C31 H31A 109.5 . . ?
C32 C31 H31A 109.5 . . ?
O31 C31 H31B 109.5 . . ?
C32 C31 H31B 109.5 . . ?
H31A C31 H31B 108.1 . . ?
C31 C32 H32A 109.5 . . ?
C31 C32 H32B 109.5 . . ?
H32A C32 H32B 109.5 . . ?
C31 C32 H32C 109.5 . . ?
H32A C32 H32C 109.5 . . ?
H32B C32 H32C 109.5 . . ?
O32 C33 C34 111.3(9) . . ?
O32 C33 H33A 109.4 . . ?
C34 C33 H33A 109.4 . . ?
O32 C33 H33B 109.4 . . ?
C34 C33 H33B 109.4 . . ?
H33A C33 H33B 108.0 . . ?
C33 C34 H34A 109.5 . . ?
C33 C34 H34B 109.5 . . ?
H34A C34 H34B 109.5 . . ?
C33 C34 H34C 109.5 . . ?
H34A C34 H34C 109.5 . . ?
H34B C34 H34C 109.5 . . ?
O33 C35 C36 111.5(10) . . ?
O33 C35 H35A 109.3 . . ?
C36 C35 H35A 109.3 . . ?
O33 C35 H35B 109.3 . . ?
C36 C35 H35B 109.3 . . ?
H35A C35 H35B 108.0 . . ?
C35 C36 H36A 109.5 . . ?
C35 C36 H36B 109.5 . . ?
H36A C36 H36B 109.5 . . ?
C35 C36 H36C 109.5 . . ?
H36A C36 H36C 109.5 . . ?
H36B C36 H36C 109.5 . . ?
O41 C41 C42 113.1(9) . . ?
O41 C41 H41A 109.0 . . ?
C42 C41 H41A 109.0 . . ?
O41 C41 H41B 109.0 . . ?
C42 C41 H41B 109.0 . . ?
H41A C41 H41B 107.8 . . ?
C41 C42 H42A 109.5 . . ?
C41 C42 H42B 109.5 . . ?
H42A C42 H42B 109.5 . . ?
C41 C42 H42C 109.5 . . ?
H42A C42 H42C 109.5 . . ?
H42B C42 H42C 109.5 . . ?
O42 C43 C44 111.6(10) . . ?
O42 C43 H43A 109.3 . . ?
C44 C43 H43A 109.3 . . ?
O42 C43 H43B 109.3 . . ?
C44 C43 H43B 109.3 . . ?
H43A C43 H43B 108.0 . . ?
C43 C44 H44A 109.5 . . ?
C43 C44 H44B 109.5 . . ?
H44A C44 H44B 109.5 . . ?
C43 C44 H44C 109.5 . . ?
H44A C44 H44C 109.5 . . ?
H44B C44 H44C 109.5 . . ?
O43 C45 C46 110.3(10) . . ?
O43 C45 H45A 109.6 . . ?
C46 C45 H45A 109.6 . . ?
O43 C45 H45B 109.6 . . ?
C46 C45 H45B 109.6 . . ?
H45A C45 H45B 108.1 . . ?
C45 C46 H46A 109.5 . . ?
C45 C46 H46B 109.5 . . ?
H46A C46 H46B 109.5 . . ?
C45 C46 H46C 109.5 . . ?
H46A C46 H46C 109.5 . . ?
H46B C46 H46C 109.5 . . ?
O51 C51 C52 112.4(11) . . ?
O51 C51 H51A 109.1 . . ?
C52 C51 H51A 109.1 . . ?
O51 C51 H51B 109.1 . . ?
C52 C51 H51B 109.1 . . ?
H51A C51 H51B 107.9 . . ?
C51 C52 H52A 109.5 . . ?
C51 C52 H52B 109.5 . . ?
H52A C52 H52B 109.5 . . ?
C51 C52 H52C 109.5 . . ?
H52A C52 H52C 109.5 . . ?
H52B C52 H52C 109.5 . . ?
O52 C53 C54 111.9(9) . . ?
O52 C53 H53A 109.2 . . ?
C54 C53 H53A 109.2 . . ?
O52 C53 H53B 109.2 . . ?
C54 C53 H53B 109.2 . . ?
H53A C53 H53B 107.9 . . ?
C53 C54 H54A 109.5 . . ?
C53 C54 H54B 109.5 . . ?
H54A C54 H54B 109.5 . . ?
C53 C54 H54C 109.5 . . ?
H54A C54 H54C 109.5 . . ?
H54B C54 H54C 109.5 . . ?
O53 C55 C56 113.0(8) . . ?
O53 C55 H55A 109.0 . . ?
C56 C55 H55A 109.0 . . ?
O53 C55 H55B 109.0 . . ?
C56 C55 H55B 109.0 . . ?
H55A C55 H55B 107.8 . . ?
C55 C56 H56A 109.5 . . ?
C55 C56 H56B 109.5 . . ?
H56A C56 H56B 109.5 . . ?
C55 C56 H56C 109.5 . . ?
H56A C56 H56C 109.5 . . ?
H56B C56 H56C 109.5 . . ?
C62 C61 O61 115.3(15) . . ?
C62 C61 H61A 108.5 . . ?
O61 C61 H61A 108.5 . . ?
C62 C61 H61B 108.5 . . ?
O61 C61 H61B 108.5 . . ?
H61A C61 H61B 107.5 . . ?
C61 C62 H62A 109.5 . . ?
C61 C62 H62B 109.5 . . ?
H62A C62 H62B 109.5 . . ?
C61 C62 H62C 109.5 . . ?
H62A C62 H62C 109.5 . . ?
H62B C62 H62C 109.5 . . ?
O62 C63 C64 110.5(12) . . ?
O62 C63 H63A 109.6 . . ?
C64 C63 H63A 109.6 . . ?
O62 C63 H63B 109.6 . . ?
C64 C63 H63B 109.6 . . ?
H63A C63 H63B 108.1 . . ?
C63 C64 H64A 109.5 . . ?
C63 C64 H64B 109.5 . . ?
H64A C64 H64B 109.5 . . ?
C63 C64 H64C 109.5 . . ?
H64A C64 H64C 109.5 . . ?
H64B C64 H64C 109.5 . . ?
C66 C65 O63 111.7(13) . . ?
C66 C65 H65A 109.3 . . ?
O63 C65 H65A 109.3 . . ?
C66 C65 H65B 109.3 . . ?
O63 C65 H65B 109.3 . . ?
H65A C65 H65B 107.9 . . ?
C65 C66 H66A 109.5 . . ?
C65 C66 H66B 109.5 . . ?
H66A C66 H66B 109.5 . . ?
C65 C66 H66C 109.5 . . ?
H66A C66 H66C 109.5 . . ?
H66B C66 H66C 109.5 . . ?
O71 C71 C72 111.1(9) . . ?
O71 C71 H71A 109.4 . . ?
C72 C71 H71A 109.4 . . ?
O71 C71 H71B 109.4 . . ?
C72 C71 H71B 109.4 . . ?
H71A C71 H71B 108.0 . . ?
C71 C72 H72A 109.5 . . ?
C71 C72 H72B 109.5 . . ?
H72A C72 H72B 109.5 . . ?
C71 C72 H72C 109.5 . . ?
H72A C72 H72C 109.5 . . ?
H72B C72 H72C 109.5 . . ?

loop_
_geom_bond_atom_site_label_1
_geom_bond_atom_site_label_2
_geom_bond_distance
_geom_bond_site_symmetry_2
_geom_bond_publ_flag
Co1 O42 1.976(7) . ?
Co1 O32 1.983(7) . ?
Co1 O52 1.988(7) . ?
Co1 Cl1 2.272(3) . ?
Ti1 O11 1.790(8) . ?
Ti1 O12 1.821(7) . ?
Ti1 O13 1.985(7) . ?
Ti1 O63 2.002(8) . ?
Ti1 O1 2.071(6) . ?
Ti1 O71 2.139(7) . ?
Ti1 Ti6 3.193(2) . ?
Ti1 Ti2 3.206(2) . ?
Ti1 Ti7 3.228(2) . ?
Ti2 O22 1.794(7) . ?
Ti2 O21 1.828(7) . ?
Ti2 O1 2.015(6) . ?
Ti2 O23 2.038(6) . ?
Ti2 O13 2.060(7) . ?
Ti2 O01 2.087(6) . ?
Ti2 Ti7 3.141(2) . ?
Ti2 Ti3 3.167(2) . ?
Ti3 O31 1.776(7) . ?
Ti3 O01 1.919(6) . ?
Ti3 O32 1.973(7) . ?
Ti3 O33 2.006(7) . ?
Ti3 O23 2.006(7) . ?
Ti3 O2 2.098(6) . ?
Ti3 Ti7 3.074(2) . ?
Ti3 Ti4 3.213(2) . ?
Ti4 O41 1.802(7) . ?
Ti4 O72 1.883(6) . ?
Ti4 O42 1.998(6) . ?
Ti4 O33 2.000(7) . ?
Ti4 O43 2.013(7) . ?
Ti4 O2 2.068(6) . ?
Ti4 Ti7 2.967(2) . ?
Ti4 Ti5 3.217(2) . ?
Ti5 O51 1.759(7) . ?
Ti5 O02 1.921(6) . ?
Ti5 O52 1.961(7) . ?
Ti5 O43 2.010(7) . ?
Ti5 O53 2.013(7) . ?
Ti5 O2 2.094(6) . ?
Ti5 Ti7 3.089(2) . ?
Ti5 Ti6 3.135(2) . ?
Ti6 O62 1.775(7) . ?
Ti6 O61 1.817(8) . ?
Ti6 O53 2.024(6) . ?
Ti6 O02 2.036(6) . ?
Ti6 O63 2.046(7) . ?
Ti6 O1 2.124(7) . ?
Ti6 Ti7 3.170(2) . ?
Ti7 O72 1.804(6) . ?
Ti7 O01 1.906(6) . ?
Ti7 O71 1.927(6) . ?
Ti7 O02 1.934(6) . ?
Ti7 O1 2.111(6) . ?
Ti7 O2 2.170(6) . ?
O11 C11 1.429(14) . ?
O12 C13 1.412(13) . ?
O13 C15 1.437(12) . ?
O21 C21 1.428(12) . ?
O22 C23 1.418(13) . ?
O23 C25 1.439(14) . ?
O31 C31 1.427(13) . ?
O32 C33 1.439(11) . ?
O33 C35 1.430(12) . ?
O41 C41 1.402(11) . ?
O42 C43 1.427(12) . ?
O43 C45 1.433(12) . ?
O51 C51 1.402(13) . ?
O52 C53 1.443(12) . ?
O53 C55 1.433(11) . ?
O61 C61 1.413(16) . ?
O62 C63 1.410(14) . ?
O63 C65 1.498(15) . ?
O71 C71 1.431(11) . ?
C11 C12 1.478(15) . ?
C11 H11A 0.9900 . ?
C11 H11B 0.9900 . ?
C12 H12A 0.9800 . ?
C12 H12B 0.9800 . ?
C12 H12C 0.9800 . ?
C13 C14 1.491(14) . ?
C13 H13A 0.9900 . ?
C13 H13B 0.9900 . ?
C14 H14A 0.9800 . ?
C14 H14B 0.9800 . ?
C14 H14C 0.9800 . ?
C15 C16 1.508(13) . ?
C15 H15A 0.9900 . ?
C15 H15B 0.9900 . ?
C16 H16A 0.9800 . ?
C16 H16B 0.9800 . ?
C16 H16C 0.9800 . ?
C21 C22 1.501(13) . ?
C21 H21A 0.9900 . ?
C21 H21B 0.9900 . ?
C22 H22A 0.9800 . ?
C22 H22B 0.9800 . ?
C22 H22C 0.9800 . ?
C23 C24 1.492(14) . ?
C23 H23A 0.9900 . ?
C23 H23B 0.9900 . ?
C24 H24A 0.9800 . ?
C24 H24B 0.9800 . ?
C24 H24C 0.9800 . ?
C25 C26 1.463(15) . ?
C25 H25A 0.9900 . ?
C25 H25B 0.9900 . ?
C26 H26A 0.9800 . ?
C26 H26B 0.9800 . ?
C26 H26C 0.9800 . ?
C31 C32 1.475(15) . ?
C31 H31A 0.9900 . ?
C31 H31B 0.9900 . ?
C32 H32A 0.9800 . ?
C32 H32B 0.9800 . ?
C32 H32C 0.9800 . ?
C33 C34 1.505(14) . ?
C33 H33A 0.9900 . ?
C33 H33B 0.9900 . ?
C34 H34A 0.9800 . ?
C34 H34B 0.9800 . ?
C34 H34C 0.9800 . ?
C35 C36 1.493(14) . ?
C35 H35A 0.9900 . ?
C35 H35B 0.9900 . ?
C36 H36A 0.9800 . ?
C36 H36B 0.9800 . ?
C36 H36C 0.9800 . ?
C41 C42 1.498(13) . ?
C41 H41A 0.9900 . ?
C41 H41B 0.9900 . ?
C42 H42A 0.9800 . ?
C42 H42B 0.9800 . ?
C42 H42C 0.9800 . ?
C43 C44 1.485(18) . ?
C43 H43A 0.9900 . ?
C43 H43B 0.9900 . ?
C44 H44A 0.9800 . ?
C44 H44B 0.9800 . ?
C44 H44C 0.9800 . ?
C45 C46 1.479(14) . ?
C45 H45A 0.9900 . ?
C45 H45B 0.9900 . ?
C46 H46A 0.9800 . ?
C46 H46B 0.9800 . ?
C46 H46C 0.9800 . ?
C51 C52 1.465(14) . ?
C51 H51A 0.9900 . ?
C51 H51B 0.9900 . ?
C52 H52A 0.9800 . ?
C52 H52B 0.9800 . ?
C52 H52C 0.9800 . ?
C53 C54 1.502(13) . ?
C53 H53A 0.9900 . ?
C53 H53B 0.9900 . ?
C54 H54A 0.9800 . ?
C54 H54B 0.9800 . ?
C54 H54C 0.9800 . ?
C55 C56 1.500(12) . ?
C55 H55A 0.9900 . ?
C55 H55B 0.9900 . ?
C56 H56A 0.9800 . ?
C56 H56B 0.9800 . ?
C56 H56C 0.9800 . ?
C61 C62 1.428(15) . ?
C61 H61A 0.9900 . ?
C61 H61B 0.9900 . ?
C62 H62A 0.9800 . ?
C62 H62B 0.9800 . ?
C62 H62C 0.9800 . ?
C63 C64 1.497(14) . ?
C63 H63A 0.9900 . ?
C63 H63B 0.9900 . ?
C64 H64A 0.9800 . ?
C64 H64B 0.9800 . ?
C64 H64C 0.9800 . ?
C65 C66 1.470(14) . ?
C65 H65A 0.9900 . ?
C65 H65B 0.9900 . ?
C66 H66A 0.9800 . ?
C66 H66B 0.9800 . ?
C66 H66C 0.9800 . ?
C71 C72 1.491(13) . ?
C71 H71A 0.9900 . ?
C71 H71B 0.9900 . ?
C72 H72A 0.9800 . ?
C72 H72B 0.9800 . ?
C72 H72C 0.9800 . ?
